data_4114311
loop_
_publ_author_name
'Julia E. Barker'
'Yu Liu'
'Nicole D. Martin'
'Tong Ren'

_publ_contact_author_address
; Department of Chemistry 
  University of Miami 
  PO BOX 249118 
  Coral Gables, FL 33124-0431 
  USA 
;
_publ_contact_author_email tren@miami.edu
_publ_contact_author_fax '(305) 284-1880'
_publ_contact_author_name 'Dr. Ren, Tong'
_publ_contact_author_phone '(305) 284-6617'
_publ_section_title
;
 Dicopper-[18]ane-N6 Complex as the Platform for Phosphate Monoester
 Binding
;
_journal_name_full 'Journal of the American Chemical Society'
_journal_page_first 13332
_journal_page_last 13333
_journal_paper_doi 10.1021/ja036407w
_journal_volume 125
_journal_year 2003
_chemical_formula_sum 'C24 H52 Cu2 N6 O14 P2'
_chemical_formula_weight 837.74
_chemical_name_systematic
; 
 ? 
;
_space_group_IT_number 61
_symmetry_cell_setting orthorhombic
_symmetry_space_group_name_Hall '-P 2ac 2ab'
_symmetry_space_group_name_H-M 'P b c a'
_atom_sites_solution_hydrogens geom
_atom_sites_solution_primary direct
_atom_sites_solution_secondary difmap
_audit_creation_method SHELXL-97
_cell_angle_alpha 90.00
_cell_angle_beta 90.00
_cell_angle_gamma 90.00
_cell_formula_units_Z 4
_cell_length_a 11.4848(7)
_cell_length_b 16.6537(9)
_cell_length_c 18.2556(11)
_cell_measurement_reflns_used 2520
_cell_measurement_temperature 300(2)
_cell_measurement_theta_max 21.86
_cell_measurement_theta_min 2.23
_cell_volume 3491.6(4)
_computing_cell_refinement 'Bruker SMART'
_computing_data_collection 'Bruker SMART'
_computing_data_reduction 'Bruker SHELXTL'
_computing_molecular_graphics 'Bruker SHELXTL'
_computing_publication_material 'Bruker SHELXTL'
_computing_structure_refinement 'SHELXL-97 (Sheldrick, 1997)'
_computing_structure_solution 'SHELXS-97 (Sheldrick, 1990)'
_diffrn_ambient_temperature 293(2)
_diffrn_measured_fraction_theta_full 1.000
_diffrn_measured_fraction_theta_max 1.000
_diffrn_measurement_device_type 'CCD area detector'
_diffrn_measurement_method 'phi and omega scans'
_diffrn_radiation_monochromator graphite
_diffrn_radiation_source 'fine-focus sealed tube'
_diffrn_radiation_type MoK\a
_diffrn_radiation_wavelength 0.71073
_diffrn_reflns_av_R_equivalents 0.0815
_diffrn_reflns_av_sigmaI/netI 0.0683
_diffrn_reflns_limit_h_max 13
_diffrn_reflns_limit_h_min -12
_diffrn_reflns_limit_k_max 19
_diffrn_reflns_limit_k_min -12
_diffrn_reflns_limit_l_max 21
_diffrn_reflns_limit_l_min -21
_diffrn_reflns_number 17552
_diffrn_reflns_theta_full 25.00
_diffrn_reflns_theta_max 25.00
_diffrn_reflns_theta_min 2.23
_exptl_absorpt_coefficient_mu 1.382
_exptl_absorpt_correction_type 'not applied'
_exptl_crystal_colour blue
_exptl_crystal_density_diffrn 1.594
_exptl_crystal_description block
_exptl_crystal_F_000 1752
_exptl_crystal_size_max 0.15
_exptl_crystal_size_mid 0.11
_exptl_crystal_size_min 0.06
_refine_diff_density_max 0.755
_refine_diff_density_min -0.433
_refine_diff_density_rms 0.095
_refine_ls_extinction_method none
_refine_ls_goodness_of_fit_ref 1.030
_refine_ls_hydrogen_treatment mixed
_refine_ls_matrix_type full
_refine_ls_number_parameters 217
_refine_ls_number_reflns 3076
_refine_ls_number_restraints 0
_refine_ls_restrained_S_all 1.030
_refine_ls_R_factor_all 0.0929
_refine_ls_R_factor_gt 0.0500
_refine_ls_shift/su_max 0.000
_refine_ls_shift/su_mean 0.000
_refine_ls_structure_factor_coef Fsqd
_refine_ls_weighting_details 'calc w=1/[\s^2^(Fo^2^)+(0.0620P)^2^+0.0000P] where P=(Fo^2^+2Fc^2^)/3'
_refine_ls_weighting_scheme calc
_refine_ls_wR_factor_gt 0.1228
_refine_ls_wR_factor_ref 0.1344
_reflns_number_gt 1717
_reflns_number_total 3076
_reflns_threshold_expression >2sigma(I)
_cod_data_source_file ja036407wsi20030529_103050.cif
_cod_data_source_block um304m
_cod_database_code 4114311

loop_
_symmetry_equiv_pos_as_xyz
'x, y, z'
'-x+1/2, -y, z+1/2'
'-x, y+1/2, -z+1/2'
'x+1/2, -y+1/2, -z'
'-x, -y, -z'
'x-1/2, y, -z-1/2'
'x, -y-1/2, z-1/2'
'-x-1/2, y-1/2, z'

loop_
_atom_site_label
_atom_site_type_symbol
_atom_site_fract_x
_atom_site_fract_y
_atom_site_fract_z
_atom_site_U_iso_or_equiv
_atom_site_adp_type
_atom_site_occupancy
_atom_site_symmetry_multiplicity
_atom_site_calc_flag
_atom_site_refinement_flags
Cu Cu 0.95309(5) 0.02036(4) 0.57355(3) 0.0390(2) Uani 1 1 d .
N1 N 0.9068(4) -0.0920(3) 0.6036(2) 0.0515(12) Uani 1 1 d .
H11E H 0.9414 -0.0962 0.6483 0.062 Uiso 1 1 calc R
N2 N 0.7955(4) 0.0512(3) 0.6036(2) 0.0539(13) Uani 1 1 d .
H11D H 0.7494 0.0488 0.5631 0.065 Uiso 1 1 calc R
N3 N 0.9849(4) 0.1400(3) 0.5654(2) 0.0520(13) Uani 1 1 d .
H11C H 1.0191 0.1508 0.6092 0.062 Uiso 1 1 calc R
C1 C 0.8736(6) 0.1805(4) 0.5727(4) 0.075(2) Uani 1 1 d .
H1A H 0.8344 0.1821 0.5257 0.091 Uiso 1 1 calc R
H1B H 0.8858 0.2353 0.5890 0.091 Uiso 1 1 calc R
C2 C 0.8002(6) 0.1364(4) 0.6272(4) 0.073(2) Uani 1 1 d .
H2A H 0.8340 0.1404 0.6757 0.088 Uiso 1 1 calc R
H2B H 0.7224 0.1590 0.6286 0.088 Uiso 1 1 calc R
C3 C 0.7525(5) -0.0087(4) 0.6553(3) 0.070(2) Uani 1 1 d .
H3A H 0.6689 -0.0035 0.6614 0.084 Uiso 1 1 calc R
H3B H 0.7892 -0.0016 0.7028 0.084 Uiso 1 1 calc R
C4 C 0.7826(5) -0.0903(4) 0.6238(3) 0.0662(19) Uani 1 1 d .
H4B H 0.7666 -0.1318 0.6598 0.079 Uiso 1 1 calc R
H4C H 0.7351 -0.1007 0.5809 0.079 Uiso 1 1 calc R
C5 C 0.9513(7) -0.1668(4) 0.5656(4) 0.087(2) Uani 1 1 d .
H5A H 1.0352 -0.1685 0.5712 0.104 Uiso 1 1 calc R
H5B H 0.9198 -0.2132 0.5909 0.104 Uiso 1 1 calc R
C6 C 1.0749(7) 0.1749(4) 0.5105(4) 0.101(3) Uani 1 1 d .
H6A H 1.0845 0.2315 0.5212 0.121 Uiso 1 1 calc R
H6B H 1.1492 0.1490 0.5196 0.121 Uiso 1 1 calc R
C7 C 0.7002(5) 0.1479(3) 0.3433(3) 0.0423(13) Uani 1 1 d .
C8 C 0.5950(5) 0.1131(3) 0.3215(3) 0.0496(14) Uani 1 1 d .
H8A H 0.5776 0.0602 0.3337 0.059 Uiso 1 1 calc R
C9 C 0.5170(5) 0.1590(4) 0.2814(3) 0.0538(16) Uani 1 1 d .
H9A H 0.4474 0.1363 0.2656 0.065 Uiso 1 1 calc R
C10 C 0.5416(6) 0.2381(4) 0.2646(3) 0.0592(16) Uani 1 1 d .
H10A H 0.4884 0.2688 0.2382 0.071 Uiso 1 1 calc R
C11 C 0.6439(5) 0.2707(3) 0.2868(3) 0.0572(16) Uani 1 1 d .
H11A H 0.6607 0.3238 0.2750 0.069 Uiso 1 1 calc R
C12 C 0.7232(5) 0.2269(3) 0.3264(3) 0.0508(15) Uani 1 1 d .
H12A H 0.7923 0.2505 0.3418 0.061 Uiso 1 1 calc R
O1 O 0.8914(3) 0.0111(2) 0.45365(17) 0.0386(8) Uani 1 1 d .
O2 O 0.7650(3) -0.0395(2) 0.35049(19) 0.0474(10) Uani 1 1 d .
O3 O 0.7843(3) 0.1076(2) 0.3821(2) 0.0539(10) Uani 1 1 d .
O4 O 0.6758(3) 0.0147(2) 0.46719(19) 0.0472(9) Uani 1 1 d .
O5 O 1.0207(3) 0.0336(2) 0.7088(2) 0.0575(11) Uani 1 1 d .
O6 O 0.5569(3) -0.1126(2) 0.3338(2) 0.0644(11) Uani 1 1 d .
O7 O 0.5127(4) -0.1083(3) 0.4850(3) 0.0797(14) Uani 1 1 d .
P P 0.77466(11) 0.01664(8) 0.41436(7) 0.0349(3) Uani 1 1 d .

loop_
_atom_site_aniso_label
_atom_site_aniso_U_11
_atom_site_aniso_U_22
_atom_site_aniso_U_33
_atom_site_aniso_U_23
_atom_site_aniso_U_13
_atom_site_aniso_U_12
Cu 0.0336(4) 0.0465(4) 0.0370(4) -0.0003(3) 0.0012(3) 0.0014(3)
N1 0.054(3) 0.055(3) 0.046(3) 0.002(2) 0.003(2) -0.004(2)
N2 0.042(3) 0.086(4) 0.034(3) -0.005(3) -0.003(2) 0.012(3)
N3 0.068(3) 0.041(3) 0.047(3) -0.004(2) 0.004(2) 0.002(2)
C1 0.096(5) 0.053(4) 0.078(5) -0.014(4) -0.017(4) 0.025(4)
C2 0.059(4) 0.100(6) 0.061(4) -0.031(4) -0.005(3) 0.037(4)
C3 0.039(3) 0.124(7) 0.045(4) -0.006(4) 0.002(3) 0.001(4)
C4 0.051(4) 0.095(6) 0.052(4) 0.020(4) -0.007(3) -0.026(4)
C5 0.125(7) 0.058(5) 0.078(5) 0.016(4) -0.005(5) -0.039(5)
C6 0.162(8) 0.045(5) 0.094(6) -0.001(4) -0.017(6) -0.031(5)
C7 0.045(3) 0.040(3) 0.042(3) 0.001(3) -0.001(3) 0.001(3)
C8 0.052(4) 0.045(4) 0.051(4) 0.006(3) -0.005(3) 0.004(3)
C9 0.047(4) 0.068(5) 0.047(3) 0.003(3) -0.006(3) 0.011(3)
C10 0.068(4) 0.057(4) 0.052(4) 0.016(3) 0.000(3) 0.018(4)
C11 0.069(4) 0.040(4) 0.062(4) 0.011(3) 0.008(3) 0.006(3)
C12 0.052(4) 0.040(4) 0.060(4) 0.001(3) 0.004(3) -0.002(3)
O1 0.0249(18) 0.055(2) 0.0359(18) 0.0045(16) -0.0010(14) 0.0079(16)
O2 0.039(2) 0.057(3) 0.046(2) -0.0124(18) -0.0029(17) -0.0031(16)
O3 0.048(2) 0.044(2) 0.070(3) 0.016(2) -0.020(2) -0.0048(18)
O4 0.0317(19) 0.067(3) 0.042(2) -0.0046(18) 0.0041(15) 0.0006(18)
O5 0.046(2) 0.078(3) 0.048(2) 0.001(2) -0.0026(17) -0.0136(19)
O6 0.063(3) 0.060(3) 0.070(3) -0.009(2) -0.022(2) -0.008(2)
O7 0.072(3) 0.069(3) 0.098(4) -0.002(3) 0.026(3) -0.004(2)
P 0.0296(7) 0.0380(8) 0.0370(8) 0.0007(7) -0.0024(5) 0.0006(6)

loop_
_atom_type_symbol
_atom_type_description
_atom_type_scat_dispersion_real
_atom_type_scat_dispersion_imag
_atom_type_scat_source
Cu Cu 0.3201 1.2651 'International Tables Vol C Tables 4.2.6.8 and 6.1.1.4'
P P 0.1023 0.0942 'International Tables Vol C Tables 4.2.6.8 and 6.1.1.4'
O O 0.0106 0.0060 'International Tables Vol C Tables 4.2.6.8 and 6.1.1.4'
C C 0.0033 0.0016 'International Tables Vol C Tables 4.2.6.8 and 6.1.1.4'
H H 0.0000 0.0000 'International Tables Vol C Tables 4.2.6.8 and 6.1.1.4'
N N 0.0061 0.0033 'International Tables Vol C Tables 4.2.6.8 and 6.1.1.4'

loop_
_geom_angle_atom_site_label_1
_geom_angle_atom_site_label_2
_geom_angle_atom_site_label_3
_geom_angle
_geom_angle_site_symmetry_1
_geom_angle_site_symmetry_3
O1 Cu N2 178.60(17) 5_756 .
O1 Cu N1 93.54(16) 5_756 .
N2 Cu N1 85.6(2) . .
O1 Cu N3 94.68(17) 5_756 .
N2 Cu N3 86.0(2) . .
N1 Cu N3 167.26(18) . .
O1 Cu O1 91.24(12) 5_756 .
N2 Cu O1 89.97(15) . .
N1 Cu O1 96.63(16) . .
N3 Cu O1 92.91(15) . .
O1 Cu Cu 50.86(10) 5_756 5_756
N2 Cu Cu 130.35(13) . 5_756
N1 Cu Cu 97.44(13) . 5_756
N3 Cu Cu 95.29(13) . 5_756
O1 Cu Cu 40.39(8) . 5_756
C4 N1 C5 117.2(5) . .
C4 N1 Cu 107.7(4) . .
C5 N1 Cu 123.2(4) . .
C3 N2 C2 118.5(5) . .
C3 N2 Cu 108.3(4) . .
C2 N2 Cu 107.3(4) . .
C1 N3 C6 118.2(5) . .
C1 N3 Cu 106.9(4) . .
C6 N3 Cu 122.3(4) . .
N3 C1 C2 109.3(5) . .
N2 C2 C1 107.3(5) . .
N2 C3 C4 106.8(5) . .
N1 C4 C3 109.4(5) . .
C6 C5 N1 116.9(6) 5_756 .
C5 C6 N3 116.9(6) 5_756 .
O3 C7 C12 116.6(5) . .
O3 C7 C8 123.5(5) . .
C12 C7 C8 119.8(5) . .
C9 C8 C7 118.7(5) . .
C10 C9 C8 120.7(6) . .
C11 C10 C9 119.4(5) . .
C10 C11 C12 121.3(6) . .
C11 C12 C7 120.0(5) . .
P O1 Cu 135.3(2) . 5_756
P O1 Cu 135.49(18) . .
Cu O1 Cu 88.76(12) 5_756 .
C7 O3 P 126.4(3) . .
O4 P O2 115.7(2) . .
O4 P O1 111.4(2) . .
O2 P O1 113.21(19) . .
O4 P O3 107.8(2) . .
O2 P O3 107.7(2) . .
O1 P O3 99.57(19) . .

loop_
_geom_bond_atom_site_label_1
_geom_bond_atom_site_label_2
_geom_bond_distance
_geom_bond_site_symmetry_2
Cu O1 1.926(3) 5_756
Cu N2 1.960(4) .
Cu N1 2.022(4) .
Cu N3 2.032(5) .
Cu O1 2.306(3) .
Cu Cu 2.9720(12) 5_756
N1 C4 1.474(7) .
N1 C5 1.515(8) .
N2 C3 1.460(7) .
N2 C2 1.483(7) .
N3 C1 1.450(7) .
N3 C6 1.552(8) .
C1 C2 1.496(9) .
C3 C4 1.516(9) .
C5 C6 1.428(9) 5_756
C6 C5 1.428(9) 5_756
C7 O3 1.373(6) .
C7 C12 1.377(7) .
C7 C8 1.398(7) .
C8 C9 1.386(7) .
C9 C10 1.383(7) .
C10 C11 1.356(8) .
C11 C12 1.372(7) .
O1 P 1.524(3) .
O1 Cu 1.926(3) 5_756
O2 P 1.499(3) .
O3 P 1.629(4) .
O4 P 1.490(3) .

loop_
_geom_torsion_atom_site_label_1
_geom_torsion_atom_site_label_2
_geom_torsion_atom_site_label_3
_geom_torsion_atom_site_label_4
_geom_torsion
_geom_torsion_site_symmetry_1
_geom_torsion_site_symmetry_4
O1 Cu N1 C4 -176.0(3) 5_756 .
N2 Cu N1 C4 5.1(4) . .
N3 Cu N1 C4 53.9(10) . .
O1 Cu N1 C4 -84.3(4) . .
Cu Cu N1 C4 -125.0(3) 5_756 .
O1 Cu N1 C5 -34.4(5) 5_756 .
N2 Cu N1 C5 146.7(5) . .
N3 Cu N1 C5 -164.5(8) . .
O1 Cu N1 C5 57.2(5) . .
Cu Cu N1 C5 16.6(5) 5_756 .
O1 Cu N2 C3 -30(8) 5_756 .
N1 Cu N2 C3 22.7(4) . .
N3 Cu N2 C3 -147.7(4) . .
O1 Cu N2 C3 119.4(4) . .
Cu Cu N2 C3 118.8(3) 5_756 .
O1 Cu N2 C2 99(8) 5_756 .
N1 Cu N2 C2 151.8(4) . .
N3 Cu N2 C2 -18.6(4) . .
O1 Cu N2 C2 -111.5(4) . .
Cu Cu N2 C2 -112.1(4) 5_756 .
O1 Cu N3 C1 171.5(4) 5_756 .
N2 Cu N3 C1 -9.8(4) . .
N1 Cu N3 C1 -58.5(10) . .
O1 Cu N3 C1 80.0(4) . .
Cu Cu N3 C1 120.4(4) 5_756 .
O1 Cu N3 C6 30.5(5) 5_756 .
N2 Cu N3 C6 -150.7(5) . .
N1 Cu N3 C6 160.6(8) . .
O1 Cu N3 C6 -60.9(5) . .
Cu Cu N3 C6 -20.5(5) 5_756 .
C6 N3 C1 C2 179.1(5) . .
Cu N3 C1 C2 36.3(6) . .
C3 N2 C2 C1 166.0(5) . .
Cu N2 C2 C1 43.0(5) . .
N3 C1 C2 N2 -53.4(6) . .
C2 N2 C3 C4 -167.5(5) . .
Cu N2 C3 C4 -45.0(5) . .
C5 N1 C4 C3 -175.4(5) . .
Cu N1 C4 C3 -31.2(5) . .
N2 C3 C4 N1 50.6(6) . .
C4 N1 C5 C6 78.0(7) . 5_756
Cu N1 C5 C6 -60.3(8) . 5_756
C1 N3 C6 C5 -70.2(8) . 5_756
Cu N3 C6 C5 66.6(8) . 5_756
O3 C7 C8 C9 -178.9(5) . .
C12 C7 C8 C9 1.7(8) . .
C7 C8 C9 C10 -1.4(8) . .
C8 C9 C10 C11 0.9(9) . .
C9 C10 C11 C12 -0.7(9) . .
C10 C11 C12 C7 1.0(9) . .
O3 C7 C12 C11 179.1(5) . .
C8 C7 C12 C11 -1.5(8) . .
O1 Cu O1 P 172.9(4) 5_756 .
N2 Cu O1 P -6.4(3) . .
N1 Cu O1 P 79.2(3) . .
N3 Cu O1 P -92.3(3) . .
Cu Cu O1 P 172.9(4) 5_756 .
O1 Cu O1 Cu 0.0 5_756 5_756
N2 Cu O1 Cu -179.29(18) . 5_756
N1 Cu O1 Cu -93.71(16) . 5_756
N3 Cu O1 Cu 94.75(17) . 5_756
C12 C7 O3 P 174.8(4) . .
C8 C7 O3 P -4.6(7) . .
Cu O1 P O4 158.2(3) 5_756 .
Cu O1 P O4 -11.7(3) . .
Cu O1 P O2 25.8(4) 5_756 .
Cu O1 P O2 -144.1(3) . .
Cu O1 P O3 -88.2(3) 5_756 .
Cu O1 P O3 101.9(3) . .
C7 O3 P O4 -60.9(5) . .
C7 O3 P O2 64.6(5) . .
C7 O3 P O1 -177.1(4) . .
